data_7046251
loop_
_publ_author_name
'Goodwin, Conrad A. P.'
'R\'eant, Benjamin L L'
'Kragskow, Jon G. C.'
'DiMucci, Ida M.'
'Lancaster, Kyle M.'
'Mills, David P.'
'Sproules, Stephen'

_publ_section_title
;
 Heteroleptic samarium(iii) halide complexes probed by
 fluorescence-detected L<sub>3</sub>-edge X-ray absorption spectroscopy.
;
_journal_issue 31
_journal_name_full 'Dalton transactions (Cambridge, England : 2003)'
_journal_page_first 10613
_journal_page_last 10625
_journal_paper_doi 10.1039/c8dt01452c
_journal_volume 47
_journal_year 2018
_chemical_formula_moiety 'C36 H84 I N2 Si4 Sm, 0.5(C6 H14)'
_chemical_formula_sum 'C39 H91 I N2 Si4 Sm'
_chemical_formula_weight 977.74
_space_group_crystal_system orthorhombic
_space_group_IT_number 56
_space_group_name_Hall '-P 2ab 2ac'
_space_group_name_H-M_alt 'P c c n'
_symmetry_space_group_name_Hall '-P 2ab 2ac'
_symmetry_space_group_name_H-M 'P c c n'
_atom_sites_solution_hydrogens geom
_audit_creation_date 2018-04-28
_audit_creation_method
;
Olex2 1.2
(compiled 2018.04.18 svn.r3501 for OlexSys, GUI svn.r5488)
;
_audit_update_record
;
2018-04-28 deposited with the CCDC.
2018-05-04 downloaded from the CCDC.
;
_cell_angle_alpha 90
_cell_angle_beta 90
_cell_angle_gamma 90
_cell_formula_units_Z 8
_cell_length_a 20.0340(4)
_cell_length_b 20.2409(4)
_cell_length_c 24.0385(5)
_cell_measurement_reflns_used 11905
_cell_measurement_temperature 150.01(10)
_cell_measurement_theta_max 28.6260
_cell_measurement_theta_min 2.6340
_cell_volume 9747.8(3)
_computing_cell_refinement 'CrysAlisPro 1.171.39.30c (Rigaku OD, 2017)'
_computing_data_collection 'CrysAlisPro 1.171.39.30c (Rigaku OD, 2017)'
_computing_data_reduction 'CrysAlisPro 1.171.39.30c (Rigaku OD, 2017)'
_computing_molecular_graphics 'Olex2 (Dolomanov et al., 2009)'
_computing_publication_material 'Olex2 (Dolomanov et al., 2009)'
_computing_structure_refinement 'ShelXL (Sheldrick, 2015)'
_computing_structure_solution 'ShelXT (Sheldrick, 2015)'
_diffrn_ambient_environment N~2~
_diffrn_ambient_temperature 150.01(10)
_diffrn_detector 'CCD plate'
_diffrn_detector_area_resol_mean 8.0714
_diffrn_detector_type Eos
_diffrn_measured_fraction_theta_full 0.999
_diffrn_measured_fraction_theta_max 0.999
_diffrn_measurement_details
;
List of Runs (angles in degrees, time in seconds):

  # Type    Start    End  Width  t~exp~   \w     \q     \k     \f   Frames
#--------------------------------------------------------------------------
  1  \w    -34.00  39.80   0.90    2.00    --  -17.77  57.00 120.00   82
  2  \w    -80.00 -53.00   0.90    2.00    --  -17.77 137.00  16.00   30
  3  \w      1.00  40.60   0.90    2.00    --   18.86 -37.00-180.00   44
  4  \w    -86.00  11.20   0.90    2.00    --  -17.77 -77.00-180.00  108
;
_diffrn_measurement_device 'four-circle diffractometer'
_diffrn_measurement_device_type 'SuperNova, Single source at offset/far, Eos'
_diffrn_measurement_method '\w scans'
_diffrn_orient_matrix_type 'CrysAlisPro convention (1999,Acta A55,543-557)'
_diffrn_orient_matrix_UB_11 0.0082720000
_diffrn_orient_matrix_UB_12 -0.0337615000
_diffrn_orient_matrix_UB_13 -0.0037865000
_diffrn_orient_matrix_UB_21 0.0309992000
_diffrn_orient_matrix_UB_22 0.0093072000
_diffrn_orient_matrix_UB_23 -0.0119125000
_diffrn_orient_matrix_UB_31 0.0150047000
_diffrn_orient_matrix_UB_32 -0.0005845000
_diffrn_orient_matrix_UB_33 0.0267312000
_diffrn_radiation_monochromator mirror
_diffrn_radiation_probe x-ray
_diffrn_radiation_type MoK\a
_diffrn_radiation_wavelength 0.71073
_diffrn_reflns_av_R_equivalents 0.0478
_diffrn_reflns_av_unetI/netI 0.0466
_diffrn_reflns_Laue_measured_fraction_full 0.999
_diffrn_reflns_Laue_measured_fraction_max 0.999
_diffrn_reflns_limit_h_max 24
_diffrn_reflns_limit_h_min -23
_diffrn_reflns_limit_k_max 22
_diffrn_reflns_limit_k_min -24
_diffrn_reflns_limit_l_max 28
_diffrn_reflns_limit_l_min -28
_diffrn_reflns_number 39822
_diffrn_reflns_point_group_measured_fraction_full 0.999
_diffrn_reflns_point_group_measured_fraction_max 0.999
_diffrn_reflns_theta_full 25.242
_diffrn_reflns_theta_max 25.350
_diffrn_reflns_theta_min 2.217
_diffrn_source 'micro-focus sealed X-ray tube'
_diffrn_source_type 'SuperNova (Mo) X-ray Source'
_exptl_absorpt_coefficient_mu 1.963
_exptl_absorpt_correction_T_max 1.000
_exptl_absorpt_correction_T_min 0.561
_exptl_absorpt_correction_type gaussian
_exptl_absorpt_process_details
;
CrysAlisPro 1.171.39.30c (Rigaku Oxford Diffraction, 2017)
Numerical absorption correction based on gaussian integration over
            a multifaceted crystal model
Empirical absorption correction using spherical harmonics,
 implemented in SCALE3 ABSPACK scaling algorithm.
;
_exptl_crystal_colour 'clear yellow'
_exptl_crystal_colour_lustre clear
_exptl_crystal_colour_primary yellow
_exptl_crystal_density_diffrn 1.332
_exptl_crystal_description block
_exptl_crystal_F_000 4080
_exptl_crystal_preparation 'By Jon Kragskow and CAPG.'
_exptl_crystal_recrystallization_method 'From hexane.'
_exptl_crystal_size_max 0.381
_exptl_crystal_size_mid 0.231
_exptl_crystal_size_min 0.15
_refine_diff_density_max 1.172
_refine_diff_density_min -0.564
_refine_diff_density_rms 0.103
_refine_ls_extinction_method none
_refine_ls_goodness_of_fit_ref 1.047
_refine_ls_hydrogen_treatment constr
_refine_ls_matrix_type full
_refine_ls_number_parameters 421
_refine_ls_number_reflns 8929
_refine_ls_number_restraints 9
_refine_ls_restrained_S_all 1.050
_refine_ls_R_factor_all 0.0488
_refine_ls_R_factor_gt 0.0342
_refine_ls_shift/su_max 0.003
_refine_ls_shift/su_mean 0.000
_refine_ls_structure_factor_coef Fsqd
_refine_ls_weighting_details 'w=1/[\s^2^(Fo^2^)+(0.0194P)^2^+11.4398P] where P=(Fo^2^+2Fc^2^)/3'
_refine_ls_weighting_scheme calc
_refine_ls_wR_factor_gt 0.0659
_refine_ls_wR_factor_ref 0.0731
_reflns_Friedel_coverage 0.000
_reflns_number_gt 7087
_reflns_number_total 8929
_reflns_threshold_expression 'I > 2\s(I)'
_cod_data_source_file c8dt01452c2.cif
_cod_data_source_block 2-I
_cod_depositor_comments 'Adding full bibliography for 7046250--7046253.cif.'
_cod_database_code 7046251
_manchester_internal_coll_name adpm350
_manchester_internal_coll_client CAPG
_manchester_internal_coll_type custom
_manchester_internal_coll_frame_time 2.0
_manchester_internal_coll_frame_width 0.9
_manchester_internal_coll_frame_method '\w scans'
_manchester_internal_coll_user CAPG
_manchester_internal_coll_date 13/7/16
_manchester_internal_process_user CAPG
_manchester_internal_process_date 27/3/18
_manchester_internal_solution_user CAPG
_manchester_internal_solution_date 27/3/18
_manchester_internal_refinement_user CAPG
_manchester_internal_refinement_date 28/4/18
_manchester_internal_validation_user CAPG
_manchester_internal_validation_date 28/4/18
_manchester_internal_archive_date 28/4/18
_shelx_shelxl_version_number 2018/1
_chemical_oxdiff_formula Sm(N(SiC9H21)2)2I
_shelx_space_group_comment
;
The symmetry employed for this shelxl refinement is uniquely defined
by the following loop, which should always be used as a source of
symmetry information in preference to the above space-group names.
They are only intended as comments.
;
_shelx_estimated_absorpt_t_max 0.757
_shelx_estimated_absorpt_t_min 0.522
_reflns_odcompleteness_completeness 99.88
_reflns_odcompleteness_iscentric 1
_reflns_odcompleteness_theta 26.32
_olex2_refinement_description
;
1. Fixed Uiso
 At 1.2 times of:
  All C(H) groups, All C(H,H) groups
 At 1.5 times of:
  All C(H,H,H) groups
2. Restrained distances
 C38-C37 = C38-C39 = C39-C40 = C40-C41 = C42-C41
 1.51 with sigma of 0.01
 C37-C39
 2.45 with sigma of 0.01
 C38-C40
 2.45 with sigma of 0.01
 C39-C41
 2.45 with sigma of 0.01
 C40-C42
 2.45 with sigma of 0.01
3. Others
 Fixed Sof: C37(0.5) H37A(0.5) H37B(0.5) H37C(0.5) C38(0.5) H38A(0.5)
 H38B(0.5) C39(0.5) H39A(0.5) H39B(0.5) C40(0.5) H40A(0.5) H40B(0.5) C41(0.5)
 H41A(0.5) H41B(0.5) C42(0.5) H42A(0.5) H42B(0.5) H42C(0.5)
4.a Ternary CH refined with riding coordinates:
 C1(H1), C4(H4), C7(H7), C10(H10), C13(H13), C16(H16), C19(H19), C22(H22),
 C25(H25), C28(H28), C31(H31), C34(H34)
4.b Secondary CH2 refined with riding coordinates:
 C38(H38A,H38B), C39(H39A,H39B), C40(H40A,H40B), C41(H41A,H41B)
4.c Me refined with riding coordinates:
 C2(H2A,H2B,H2C), C3(H3A,H3B,H3C), C5(H5A,H5B,H5C), C6(H6A,H6B,H6C), C8(H8A,
 H8B,H8C), C9(H9A,H9B,H9C), C11(H11A,H11B,H11C), C12(H12A,H12B,H12C), C14(H14A,
 H14B,H14C), C15(H15A,H15B,H15C), C17(H17A,H17B,H17C), C18(H18A,H18B,H18C),
 C20(H20A,H20B,H20C), C21(H21A,H21B,H21C), C23(H23A,H23B,H23C), C24(H24A,H24B,
 H24C), C26(H26A,H26B,H26C), C27(H27A,H27B,H27C), C29(H29A,H29B,H29C), C30(H30A,
 H30B,H30C), C32(H32A,H32B,H32C), C33(H33A,H33B,H33C), C35(H35A,H35B,H35C),
 C36(H36A,H36B,H36C), C37(H37A,H37B,H37C), C42(H42A,H42B,H42C)
;
_olex2_submission_special_instructions 'No special instructions were received'
_oxdiff_exptl_absorpt_empirical_details
;
Empirical correction (ABSPACK) includes:
- Absorption correction using spherical harmonics
- Frame scaling
;
_oxdiff_exptl_absorpt_empirical_full_max 1.343
_oxdiff_exptl_absorpt_empirical_full_min 0.814

loop_
_space_group_symop_operation_xyz
'x, y, z'
'-x+1/2, -y+1/2, z'
'-x, y+1/2, -z+1/2'
'x+1/2, -y, -z+1/2'
'-x, -y, -z'
'x-1/2, y-1/2, -z'
'x, -y-1/2, z-1/2'
'-x-1/2, y, z-1/2'

loop_
_atom_site_label
_atom_site_type_symbol
_atom_site_fract_x
_atom_site_fract_y
_atom_site_fract_z
_atom_site_U_iso_or_equiv
_atom_site_adp_type
_atom_site_occupancy
_atom_site_site_symmetry_order
_atom_site_calc_flag
_atom_site_refinement_flags_posn
_atom_site_refinement_flags_occupancy
_atom_site_disorder_assembly
_atom_site_disorder_group
Sm1 Sm 0.44591(2) 0.54426(2) 0.73081(2) 0.01626(6) Uani 1 1 d . . . .
I1 I 0.55633(2) 0.44435(2) 0.71512(2) 0.02690(8) Uani 1 1 d . . . .
Si1 Si 0.45971(5) 0.66455(5) 0.82560(4) 0.0172(2) Uani 1 1 d . . . .
Si2 Si 0.39064(5) 0.53210(6) 0.86746(4) 0.0182(2) Uani 1 1 d . . . .
Si3 Si 0.31682(5) 0.52288(6) 0.64466(4) 0.0169(2) Uani 1 1 d . . . .
Si4 Si 0.42889(5) 0.61777(5) 0.59982(4) 0.0165(2) Uani 1 1 d . . . .
N1 N 0.42469(13) 0.58693(15) 0.81880(12) 0.0154(7) Uani 1 1 d . . . .
N2 N 0.39111(14) 0.56659(15) 0.64950(12) 0.0164(7) Uani 1 1 d . . . .
C1 C 0.50969(19) 0.6755(2) 0.75755(15) 0.0223(9) Uani 1 1 d . . . .
H1 H 0.480812 0.659471 0.727555 0.027 Uiso 1 1 calc R . . .
C2 C 0.57345(18) 0.6334(2) 0.75518(17) 0.0294(10) Uani 1 1 d . . . .
H2A H 0.562858 0.588461 0.764469 0.044 Uiso 1 1 calc R . . .
H2B H 0.591842 0.635076 0.718330 0.044 Uiso 1 1 calc R . . .
H2C H 0.605475 0.650281 0.781258 0.044 Uiso 1 1 calc R . . .
C3 C 0.5277(2) 0.7472(2) 0.74257(17) 0.0356(11) Uani 1 1 d . . . .
H3A H 0.488219 0.774032 0.743911 0.053 Uiso 1 1 calc R . . .
H3B H 0.559846 0.763717 0.768692 0.053 Uiso 1 1 calc R . . .
H3C H 0.546213 0.748512 0.705764 0.053 Uiso 1 1 calc R . . .
C4 C 0.40270(19) 0.7390(2) 0.82732(15) 0.0262(10) Uani 1 1 d . . . .
H4 H 0.432633 0.776896 0.822694 0.031 Uiso 1 1 calc R . . .
C5 C 0.3547(2) 0.7431(2) 0.77741(17) 0.0368(12) Uani 1 1 d . . . .
H5A H 0.378683 0.734024 0.743716 0.055 Uiso 1 1 calc R . . .
H5B H 0.319558 0.711292 0.781907 0.055 Uiso 1 1 calc R . . .
H5C H 0.335785 0.786674 0.775487 0.055 Uiso 1 1 calc R . . .
C6 C 0.3646(2) 0.7535(2) 0.88101(16) 0.0355(11) Uani 1 1 d . . . .
H6A H 0.394572 0.750894 0.912066 0.053 Uiso 1 1 calc R . . .
H6B H 0.345701 0.797033 0.879130 0.053 Uiso 1 1 calc R . . .
H6C H 0.329473 0.721650 0.885549 0.053 Uiso 1 1 calc R . . .
C7 C 0.51820(18) 0.6748(2) 0.88759(15) 0.0222(9) Uani 1 1 d . . . .
H7 H 0.489557 0.670579 0.920445 0.027 Uiso 1 1 calc R . . .
C8 C 0.57288(18) 0.6227(2) 0.89538(16) 0.0282(10) Uani 1 1 d . . . .
H8A H 0.553692 0.579374 0.892516 0.042 Uiso 1 1 calc R . . .
H8B H 0.606299 0.628140 0.867124 0.042 Uiso 1 1 calc R . . .
H8C H 0.592932 0.627952 0.931381 0.042 Uiso 1 1 calc R . . .
C9 C 0.5499(2) 0.7439(2) 0.89231(17) 0.0345(11) Uani 1 1 d . . . .
H9A H 0.516100 0.776980 0.887493 0.052 Uiso 1 1 calc R . . .
H9B H 0.570051 0.748774 0.928325 0.052 Uiso 1 1 calc R . . .
H9C H 0.583418 0.748961 0.864068 0.052 Uiso 1 1 calc R . . .
C10 C 0.42609(18) 0.44850(19) 0.84559(16) 0.0218(9) Uani 1 1 d . . . .
H10 H 0.426494 0.449697 0.804833 0.026 Uiso 1 1 calc R . . .
C11 C 0.49960(19) 0.4396(2) 0.86230(17) 0.0304(10) Uani 1 1 d . . . .
H11A H 0.524156 0.478825 0.852951 0.046 Uiso 1 1 calc R . . .
H11B H 0.502454 0.431998 0.901646 0.046 Uiso 1 1 calc R . . .
H11C H 0.518114 0.402561 0.842753 0.046 Uiso 1 1 calc R . . .
C12 C 0.3863(2) 0.3859(2) 0.86043(18) 0.0323(11) Uani 1 1 d . . . .
H12A H 0.340455 0.391683 0.849904 0.048 Uiso 1 1 calc R . . .
H12B H 0.404651 0.348711 0.840881 0.048 Uiso 1 1 calc R . . .
H12C H 0.388990 0.378148 0.899773 0.048 Uiso 1 1 calc R . . .
C13 C 0.29576(18) 0.5276(2) 0.86073(16) 0.0242(9) Uani 1 1 d . . . .
H13 H 0.287350 0.504873 0.825426 0.029 Uiso 1 1 calc R . . .
C14 C 0.26189(19) 0.5947(2) 0.85524(16) 0.0316(11) Uani 1 1 d . . . .
H14A H 0.284724 0.620513 0.827692 0.047 Uiso 1 1 calc R . . .
H14B H 0.216258 0.588548 0.844205 0.047 Uiso 1 1 calc R . . .
H14C H 0.263357 0.617181 0.890366 0.047 Uiso 1 1 calc R . . .
C15 C 0.25825(19) 0.4873(2) 0.90504(17) 0.0354(11) Uani 1 1 d . . . .
H15A H 0.278982 0.444797 0.909038 0.053 Uiso 1 1 calc R . . .
H15B H 0.259728 0.510275 0.939953 0.053 Uiso 1 1 calc R . . .
H15C H 0.212628 0.481642 0.893791 0.053 Uiso 1 1 calc R . . .
C16 C 0.41446(19) 0.5479(2) 0.94281(15) 0.0223(9) Uani 1 1 d . . . .
H16 H 0.461796 0.560122 0.942578 0.027 Uiso 1 1 calc R . . .
C17 C 0.3772(2) 0.6058(2) 0.96972(16) 0.0296(10) Uani 1 1 d . . . .
H17A H 0.380384 0.643976 0.946111 0.044 Uiso 1 1 calc R . . .
H17B H 0.331129 0.594256 0.974664 0.044 Uiso 1 1 calc R . . .
H17C H 0.396806 0.615596 1.005227 0.044 Uiso 1 1 calc R . . .
C18 C 0.4083(2) 0.4879(2) 0.98164(16) 0.0324(11) Uani 1 1 d . . . .
H18A H 0.431353 0.450950 0.965590 0.049 Uiso 1 1 calc R . . .
H18B H 0.427751 0.498341 1.017084 0.049 Uiso 1 1 calc R . . .
H18C H 0.362073 0.477001 0.986521 0.049 Uiso 1 1 calc R . . .
C19 C 0.31539(18) 0.4675(2) 0.70950(16) 0.0223(9) Uani 1 1 d . . . .
H19 H 0.332338 0.494402 0.740292 0.027 Uiso 1 1 calc R . . .
C20 C 0.3617(2) 0.4071(2) 0.70524(18) 0.0313(10) Uani 1 1 d . . . .
H20A H 0.405574 0.421268 0.694424 0.047 Uiso 1 1 calc R . . .
H20B H 0.364004 0.385409 0.740695 0.047 Uiso 1 1 calc R . . .
H20C H 0.344498 0.376986 0.677939 0.047 Uiso 1 1 calc R . . .
C21 C 0.24524(19) 0.4439(2) 0.72689(16) 0.0304(11) Uani 1 1 d . . . .
H21A H 0.215889 0.481234 0.729667 0.046 Uiso 1 1 calc R . . .
H21B H 0.228322 0.413661 0.699529 0.046 Uiso 1 1 calc R . . .
H21C H 0.247828 0.422085 0.762286 0.046 Uiso 1 1 calc R . . .
C22 C 0.24476(18) 0.5828(2) 0.64814(15) 0.0225(9) Uani 1 1 d . . . .
H22 H 0.257719 0.619368 0.623713 0.027 Uiso 1 1 calc R . . .
C23 C 0.23954(19) 0.6135(2) 0.70608(16) 0.0302(10) Uani 1 1 d . . . .
H23A H 0.283150 0.626403 0.718584 0.045 Uiso 1 1 calc R . . .
H23B H 0.211129 0.651691 0.704555 0.045 Uiso 1 1 calc R . . .
H23C H 0.221052 0.581829 0.731467 0.045 Uiso 1 1 calc R . . .
C24 C 0.17535(19) 0.5621(2) 0.62789(19) 0.0361(11) Uani 1 1 d . . . .
H24A H 0.178888 0.542855 0.591518 0.054 Uiso 1 1 calc R . . .
H24B H 0.156786 0.530354 0.653186 0.054 Uiso 1 1 calc R . . .
H24C H 0.146863 0.600215 0.626274 0.054 Uiso 1 1 calc R . . .
C25 C 0.30939(17) 0.4686(2) 0.58047(16) 0.0232(9) Uani 1 1 d . . . .
H25 H 0.301053 0.499169 0.549625 0.028 Uiso 1 1 calc R . . .
C26 C 0.37227(19) 0.4301(2) 0.56378(17) 0.0318(11) Uani 1 1 d . . . .
H26A H 0.410007 0.459330 0.563787 0.048 Uiso 1 1 calc R . . .
H26B H 0.379756 0.394973 0.589880 0.048 Uiso 1 1 calc R . . .
H26C H 0.366394 0.411900 0.527223 0.048 Uiso 1 1 calc R . . .
C27 C 0.24976(19) 0.4204(2) 0.58007(17) 0.0327(11) Uani 1 1 d . . . .
H27A H 0.209878 0.443639 0.590425 0.049 Uiso 1 1 calc R . . .
H27B H 0.244469 0.402260 0.543437 0.049 Uiso 1 1 calc R . . .
H27C H 0.257831 0.385333 0.606093 0.049 Uiso 1 1 calc R . . .
C28 C 0.52143(17) 0.5968(2) 0.60774(16) 0.0221(9) Uani 1 1 d . . . .
H28 H 0.527121 0.588517 0.647621 0.027 Uiso 1 1 calc R . . .
C29 C 0.53973(18) 0.5310(2) 0.57999(16) 0.0263(10) Uani 1 1 d . . . .
H29A H 0.506454 0.498551 0.588772 0.039 Uiso 1 1 calc R . . .
H29B H 0.541813 0.536952 0.540408 0.039 Uiso 1 1 calc R . . .
H29C H 0.582378 0.516460 0.593440 0.039 Uiso 1 1 calc R . . .
C30 C 0.57399(19) 0.6491(2) 0.59413(18) 0.0319(11) Uani 1 1 d . . . .
H30A H 0.562133 0.690055 0.611655 0.048 Uiso 1 1 calc R . . .
H30B H 0.616719 0.634770 0.607607 0.048 Uiso 1 1 calc R . . .
H30C H 0.576155 0.655261 0.554575 0.048 Uiso 1 1 calc R . . .
C31 C 0.40257(17) 0.6019(2) 0.52462(15) 0.0202(9) Uani 1 1 d . . . .
H31 H 0.401162 0.553872 0.519909 0.024 Uiso 1 1 calc R . . .
C32 C 0.33268(18) 0.6279(2) 0.50893(15) 0.0279(10) Uani 1 1 d . . . .
H32A H 0.300540 0.612089 0.535384 0.042 Uiso 1 1 calc R . . .
H32B H 0.332987 0.675325 0.509181 0.042 Uiso 1 1 calc R . . .
H32C H 0.321026 0.612436 0.472444 0.042 Uiso 1 1 calc R . . .
C33 C 0.45263(19) 0.6282(2) 0.48139(16) 0.0286(10) Uani 1 1 d . . . .
H33A H 0.496604 0.612670 0.490338 0.043 Uiso 1 1 calc R . . .
H33B H 0.440274 0.612769 0.445071 0.043 Uiso 1 1 calc R . . .
H33C H 0.452235 0.675658 0.481807 0.043 Uiso 1 1 calc R . . .
C34 C 0.41676(18) 0.70916(19) 0.61675(15) 0.0211(9) Uani 1 1 d . . . .
H34 H 0.442068 0.717268 0.650965 0.025 Uiso 1 1 calc R . . .
C35 C 0.34441(19) 0.7290(2) 0.62963(17) 0.0304(10) Uani 1 1 d . . . .
H35A H 0.326051 0.699183 0.656644 0.046 Uiso 1 1 calc R . . .
H35B H 0.343582 0.773193 0.644154 0.046 Uiso 1 1 calc R . . .
H35C H 0.318363 0.727094 0.596149 0.046 Uiso 1 1 calc R . . .
C36 C 0.4443(2) 0.7582(2) 0.57334(17) 0.0336(11) Uani 1 1 d . . . .
H36A H 0.489620 0.746785 0.564550 0.050 Uiso 1 1 calc R . . .
H36B H 0.417623 0.756041 0.540221 0.050 Uiso 1 1 calc R . . .
H36C H 0.442842 0.802141 0.588227 0.050 Uiso 1 1 calc R . . .
C37 C 0.2388(12) 0.2541(16) 0.7451(4) 0.110(6) Uiso 0.5 1 d D P A -1
H37A H 0.265115 0.236838 0.715117 0.165 Uiso 0.5 1 calc R P A -1
H37B H 0.194985 0.234874 0.743998 0.165 Uiso 0.5 1 calc R P A -1
H37C H 0.235251 0.301216 0.741481 0.165 Uiso 0.5 1 calc R P A -1
C38 C 0.2714(6) 0.2376(8) 0.7994(4) 0.093(5) Uiso 0.5 1 d D P A -1
H38A H 0.275680 0.190022 0.802385 0.112 Uiso 0.5 1 calc R P A -1
H38B H 0.315941 0.256356 0.799868 0.112 Uiso 0.5 1 calc R P A -1
C39 C 0.2336(6) 0.2627(8) 0.8481(4) 0.081(4) Uiso 0.5 1 d D P A -1
H39A H 0.229598 0.310381 0.845465 0.097 Uiso 0.5 1 calc R P A -1
H39B H 0.188909 0.244181 0.847703 0.097 Uiso 0.5 1 calc R P A -1
C40 C 0.2669(7) 0.2451(10) 0.9009(4) 0.092(5) Uiso 0.5 1 d D P A -1
H40A H 0.272296 0.197551 0.902357 0.110 Uiso 0.5 1 calc R P A -1
H40B H 0.311155 0.264631 0.901130 0.110 Uiso 0.5 1 calc R P A -1
C41 C 0.2314(7) 0.2666(9) 0.9508(5) 0.118(6) Uiso 0.5 1 d D P A -1
H41A H 0.188362 0.244734 0.952326 0.142 Uiso 0.5 1 calc R P A -1
H41B H 0.223560 0.313802 0.948685 0.142 Uiso 0.5 1 calc R P A -1
C42 C 0.2697(9) 0.2514(14) 1.0034(4) 0.156(9) Uiso 0.5 1 d D P A -1
H42A H 0.244699 0.266214 1.035021 0.234 Uiso 0.5 1 calc R P A -1
H42B H 0.276863 0.204560 1.006048 0.234 Uiso 0.5 1 calc R P A -1
H42C H 0.312049 0.273605 1.002408 0.234 Uiso 0.5 1 calc R P A -1

loop_
_atom_site_aniso_label
_atom_site_aniso_U_11
_atom_site_aniso_U_22
_atom_site_aniso_U_33
_atom_site_aniso_U_23
_atom_site_aniso_U_13
_atom_site_aniso_U_12
Sm1 0.01682(11) 0.01678(12) 0.01518(11) -0.00028(8) -0.00042(7) 0.00357(8)
I1 0.02339(15) 0.02618(17) 0.03113(16) 0.00135(12) 0.00251(11) 0.00984(12)
Si1 0.0217(6) 0.0134(6) 0.0166(6) -0.0006(5) -0.0028(4) 0.0024(5)
Si2 0.0182(6) 0.0181(6) 0.0182(6) 0.0001(5) 0.0023(4) 0.0011(5)
Si3 0.0156(5) 0.0195(6) 0.0156(5) -0.0004(5) 0.0009(4) -0.0008(4)
Si4 0.0185(5) 0.0155(6) 0.0156(5) 0.0004(5) 0.0012(4) -0.0006(4)
N1 0.0163(16) 0.0149(18) 0.0150(16) -0.0017(14) -0.0002(12) 0.0021(13)
N2 0.0160(16) 0.0170(19) 0.0163(17) -0.0009(14) 0.0012(12) -0.0002(13)
C1 0.030(2) 0.017(2) 0.020(2) 0.0003(18) -0.0021(16) -0.0059(18)
C2 0.028(2) 0.032(3) 0.028(2) -0.003(2) 0.0054(17) -0.005(2)
C3 0.052(3) 0.023(3) 0.031(3) 0.004(2) 0.004(2) -0.014(2)
C4 0.031(2) 0.022(2) 0.026(2) -0.0012(19) -0.0069(17) 0.0035(19)
C5 0.045(3) 0.029(3) 0.037(3) 0.002(2) -0.016(2) 0.014(2)
C6 0.044(3) 0.030(3) 0.032(3) -0.007(2) -0.0040(19) 0.011(2)
C7 0.021(2) 0.026(3) 0.019(2) 0.0000(18) -0.0024(15) 0.0012(18)
C8 0.025(2) 0.031(3) 0.028(2) 0.006(2) -0.0078(17) -0.0011(19)
C9 0.041(3) 0.029(3) 0.034(3) -0.004(2) -0.0097(19) -0.007(2)
C10 0.027(2) 0.016(2) 0.022(2) 0.0004(18) 0.0018(16) -0.0004(17)
C11 0.034(2) 0.030(3) 0.027(2) -0.001(2) -0.0015(18) 0.012(2)
C12 0.039(3) 0.020(3) 0.037(3) -0.001(2) 0.0091(19) -0.004(2)
C13 0.025(2) 0.028(3) 0.020(2) -0.0072(19) 0.0010(16) -0.0018(19)
C14 0.023(2) 0.046(3) 0.025(2) 0.005(2) 0.0009(17) 0.004(2)
C15 0.024(2) 0.037(3) 0.045(3) -0.001(2) 0.0144(19) -0.002(2)
C16 0.027(2) 0.021(2) 0.018(2) 0.0046(18) -0.0013(16) 0.0011(18)
C17 0.037(2) 0.032(3) 0.020(2) -0.001(2) -0.0014(17) -0.001(2)
C18 0.040(3) 0.034(3) 0.023(2) 0.005(2) 0.0036(18) 0.001(2)
C19 0.022(2) 0.024(2) 0.021(2) -0.0011(18) 0.0006(16) -0.0123(18)
C20 0.037(3) 0.024(3) 0.033(3) 0.006(2) -0.0055(19) -0.005(2)
C21 0.026(2) 0.038(3) 0.028(2) 0.009(2) 0.0030(17) -0.012(2)
C22 0.022(2) 0.024(2) 0.022(2) 0.0016(18) 0.0016(16) 0.0027(18)
C23 0.028(2) 0.035(3) 0.027(2) -0.004(2) 0.0074(17) 0.006(2)
C24 0.024(2) 0.039(3) 0.045(3) -0.002(2) -0.0061(19) 0.007(2)
C25 0.021(2) 0.029(3) 0.019(2) -0.0015(19) 0.0000(15) -0.0027(18)
C26 0.034(2) 0.032(3) 0.029(2) -0.009(2) 0.0074(18) -0.002(2)
C27 0.030(2) 0.036(3) 0.032(2) -0.009(2) -0.0007(19) -0.011(2)
C28 0.020(2) 0.029(3) 0.017(2) -0.0006(18) 0.0004(15) -0.0022(18)
C29 0.021(2) 0.030(3) 0.027(2) 0.001(2) 0.0028(16) 0.0042(19)
C30 0.025(2) 0.034(3) 0.037(3) -0.002(2) 0.0038(18) -0.008(2)
C31 0.026(2) 0.016(2) 0.018(2) -0.0023(18) 0.0024(15) -0.0022(17)
C32 0.029(2) 0.036(3) 0.019(2) 0.001(2) -0.0008(16) -0.002(2)
C33 0.033(2) 0.032(3) 0.021(2) 0.002(2) 0.0049(17) 0.002(2)
C34 0.030(2) 0.014(2) 0.019(2) 0.0012(17) -0.0037(16) -0.0013(17)
C35 0.042(3) 0.017(2) 0.032(2) -0.001(2) 0.0000(19) 0.007(2)
C36 0.048(3) 0.020(3) 0.033(3) 0.006(2) 0.002(2) -0.004(2)

loop_
_atom_type_symbol
_atom_type_description
_atom_type_scat_dispersion_real
_atom_type_scat_dispersion_imag
_atom_type_scat_source
C C 0.0033 0.0016 'International Tables Vol C Tables 4.2.6.8 and 6.1.1.4'
H H 0.0000 0.0000 'International Tables Vol C Tables 4.2.6.8 and 6.1.1.4'
I I -0.4742 1.8119 'International Tables Vol C Tables 4.2.6.8 and 6.1.1.4'
N N 0.0061 0.0033 'International Tables Vol C Tables 4.2.6.8 and 6.1.1.4'
Si Si 0.0817 0.0704 'International Tables Vol C Tables 4.2.6.8 and 6.1.1.4'
Sm Sm -0.1638 3.4418 'International Tables Vol C Tables 4.2.6.8 and 6.1.1.4'

loop_
_exptl_crystal_face_index_h
_exptl_crystal_face_index_k
_exptl_crystal_face_index_l
_exptl_crystal_face_perp_dist
-25 -10 12 0.1066
2 6 -33 0.1183
21 10 -19 0.1090
-12 -2 -31 0.1432
-1 29 1 0.0557
-3 -6 33 0.1105
-1 -28 -6 0.0730
15 1 29 0.1326
24 10 -13 0.1131

loop_
_geom_angle_atom_site_label_1
_geom_angle_atom_site_label_2
_geom_angle_atom_site_label_3
_geom_angle
N1 Sm1 I1 119.76(7)
N1 Sm1 C1 63.66(10)
N2 Sm1 I1 112.16(7)
N2 Sm1 N1 128.06(10)
N2 Sm1 C1 102.20(11)
C1 Sm1 I1 107.82(7)
N1 Si1 C1 103.60(16)
N1 Si1 C4 118.76(16)
N1 Si1 C7 114.96(16)
C4 Si1 C1 103.89(18)
C4 Si1 C7 105.52(17)
C7 Si1 C1 109.32(17)
N1 Si2 C10 103.47(16)
N1 Si2 C13 111.18(16)
N1 Si2 C16 115.62(16)
C10 Si2 C13 107.74(18)
C16 Si2 C10 108.56(17)
C16 Si2 C13 109.80(17)
N2 Si3 C19 104.84(15)
N2 Si3 C22 108.99(17)
N2 Si3 C25 114.61(15)
C22 Si3 C19 109.14(17)
C22 Si3 C25 110.34(17)
C25 Si3 C19 108.68(18)
N2 Si4 C28 102.71(16)
N2 Si4 C31 115.24(16)
N2 Si4 C34 111.86(16)
C31 Si4 C28 108.96(16)
C34 Si4 C28 108.48(17)
C34 Si4 C31 109.21(17)
Si1 N1 Sm1 110.47(14)
Si1 N1 Si2 132.15(18)
Si2 N1 Sm1 116.35(15)
Si3 N2 Sm1 111.61(15)
Si3 N2 Si4 128.76(17)
Si4 N2 Sm1 119.46(14)
Sm1 C1 H1 45.7
Si1 C1 Sm1 81.93(13)
Si1 C1 H1 106.2
C2 C1 Sm1 81.7(2)
C2 C1 Si1 113.5(3)
C2 C1 H1 106.2
C3 C1 Sm1 151.7(3)
C3 C1 Si1 115.4(3)
C3 C1 H1 106.2
C3 C1 C2 108.7(3)
C1 C2 H2A 109.5
C1 C2 H2B 109.5
C1 C2 H2C 109.5
H2A C2 H2B 109.5
H2A C2 H2C 109.5
H2B C2 H2C 109.5
C1 C3 H3A 109.5
C1 C3 H3B 109.5
C1 C3 H3C 109.5
H3A C3 H3B 109.5
H3A C3 H3C 109.5
H3B C3 H3C 109.5
Si1 C4 H4 104.6
C5 C4 Si1 113.8(3)
C5 C4 H4 104.6
C6 C4 Si1 118.2(3)
C6 C4 H4 104.6
C6 C4 C5 109.6(3)
C4 C5 H5A 109.5
C4 C5 H5B 109.5
C4 C5 H5C 109.5
H5A C5 H5B 109.5
H5A C5 H5C 109.5
H5B C5 H5C 109.5
C4 C6 H6A 109.5
C4 C6 H6B 109.5
C4 C6 H6C 109.5
H6A C6 H6B 109.5
H6A C6 H6C 109.5
H6B C6 H6C 109.5
Si1 C7 H7 105.1
C8 C7 Si1 117.4(3)
C8 C7 H7 105.1
C8 C7 C9 108.7(3)
C9 C7 Si1 114.2(3)
C9 C7 H7 105.1
C7 C8 H8A 109.5
C7 C8 H8B 109.5
C7 C8 H8C 109.5
H8A C8 H8B 109.5
H8A C8 H8C 109.5
H8B C8 H8C 109.5
C7 C9 H9A 109.5
C7 C9 H9B 109.5
C7 C9 H9C 109.5
H9A C9 H9B 109.5
H9A C9 H9C 109.5
H9B C9 H9C 109.5
Si2 C10 H10 104.9
C11 C10 Si2 112.8(3)
C11 C10 H10 104.9
C11 C10 C12 109.8(3)
C12 C10 Si2 118.3(3)
C12 C10 H10 104.9
C10 C11 H11A 109.5
C10 C11 H11B 109.5
C10 C11 H11C 109.5
H11A C11 H11B 109.5
H11A C11 H11C 109.5
H11B C11 H11C 109.5
C10 C12 H12A 109.5
C10 C12 H12B 109.5
C10 C12 H12C 109.5
H12A C12 H12B 109.5
H12A C12 H12C 109.5
H12B C12 H12C 109.5
Si2 C13 H13 105.5
C14 C13 Si2 114.1(3)
C14 C13 H13 105.5
C14 C13 C15 108.4(3)
C15 C13 Si2 116.9(3)
C15 C13 H13 105.5
C13 C14 H14A 109.5
C13 C14 H14B 109.5
C13 C14 H14C 109.5
H14A C14 H14B 109.5
H14A C14 H14C 109.5
H14B C14 H14C 109.5
C13 C15 H15A 109.5
C13 C15 H15B 109.5
C13 C15 H15C 109.5
H15A C15 H15B 109.5
H15A C15 H15C 109.5
H15B C15 H15C 109.5
Si2 C16 H16 106.3
C17 C16 Si2 114.1(3)
C17 C16 H16 106.3
C17 C16 C18 108.0(3)
C18 C16 Si2 115.2(3)
C18 C16 H16 106.3
C16 C17 H17A 109.5
C16 C17 H17B 109.5
C16 C17 H17C 109.5
H17A C17 H17B 109.5
H17A C17 H17C 109.5
H17B C17 H17C 109.5
C16 C18 H18A 109.5
C16 C18 H18B 109.5
C16 C18 H18C 109.5
H18A C18 H18B 109.5
H18A C18 H18C 109.5
H18B C18 H18C 109.5
Si3 C19 H19 106.4
C20 C19 Si3 113.6(3)
C20 C19 H19 106.4
C20 C19 C21 108.8(3)
C21 C19 Si3 114.5(3)
C21 C19 H19 106.4
C19 C20 H20A 109.5
C19 C20 H20B 109.5
C19 C20 H20C 109.5
H20A C20 H20B 109.5
H20A C20 H20C 109.5
H20B C20 H20C 109.5
C19 C21 H21A 109.5
C19 C21 H21B 109.5
C19 C21 H21C 109.5
H21A C21 H21B 109.5
H21A C21 H21C 109.5
H21B C21 H21C 109.5
Si3 C22 H22 104.9
C23 C22 Si3 110.8(3)
C23 C22 H22 104.9
C23 C22 C24 109.8(3)
C24 C22 Si3 120.3(3)
C24 C22 H22 104.9
C22 C23 H23A 109.5
C22 C23 H23B 109.5
C22 C23 H23C 109.5
H23A C23 H23B 109.5
H23A C23 H23C 109.5
H23B C23 H23C 109.5
C22 C24 H24A 109.5
C22 C24 H24B 109.5
C22 C24 H24C 109.5
H24A C24 H24B 109.5
H24A C24 H24C 109.5
H24B C24 H24C 109.5
Si3 C25 H25 105.2
C26 C25 Si3 116.2(3)
C26 C25 H25 105.2
C26 C25 C27 108.2(3)
C27 C25 Si3 115.6(3)
C27 C25 H25 105.2
C25 C26 H26A 109.5
C25 C26 H26B 109.5
C25 C26 H26C 109.5
H26A C26 H26B 109.5
H26A C26 H26C 109.5
H26B C26 H26C 109.5
C25 C27 H27A 109.5
C25 C27 H27B 109.5
C25 C27 H27C 109.5
H27A C27 H27B 109.5
H27A C27 H27C 109.5
H27B C27 H27C 109.5
Si4 C28 H28 104.4
C29 C28 Si4 112.4(3)
C29 C28 H28 104.4
C30 C28 Si4 119.6(3)
C30 C28 H28 104.4
C30 C28 C29 110.1(3)
C28 C29 H29A 109.5
C28 C29 H29B 109.5
C28 C29 H29C 109.5
H29A C29 H29B 109.5
H29A C29 H29C 109.5
H29B C29 H29C 109.5
C28 C30 H30A 109.5
C28 C30 H30B 109.5
C28 C30 H30C 109.5
H30A C30 H30B 109.5
H30A C30 H30C 109.5
H30B C30 H30C 109.5
Si4 C31 H31 106.5
C32 C31 Si4 115.2(3)
C32 C31 H31 106.5
C33 C31 Si4 113.6(3)
C33 C31 H31 106.5
C33 C31 C32 108.0(3)
C31 C32 H32A 109.5
C31 C32 H32B 109.5
C31 C32 H32C 109.5
H32A C32 H32B 109.5
H32A C32 H32C 109.5
H32B C32 H32C 109.5
C31 C33 H33A 109.5
C31 C33 H33B 109.5
C31 C33 H33C 109.5
H33A C33 H33B 109.5
H33A C33 H33C 109.5
H33B C33 H33C 109.5
Si4 C34 H34 106.0
C35 C34 Si4 114.6(3)
C35 C34 H34 106.0
C35 C34 C36 107.8(3)
C36 C34 Si4 115.7(3)
C36 C34 H34 106.0
C34 C35 H35A 109.5
C34 C35 H35B 109.5
C34 C35 H35C 109.5
H35A C35 H35B 109.5
H35A C35 H35C 109.5
H35B C35 H35C 109.5
C34 C36 H36A 109.5
C34 C36 H36B 109.5
C34 C36 H36C 109.5
H36A C36 H36B 109.5
H36A C36 H36C 109.5
H36B C36 H36C 109.5
H37A C37 H37B 109.5
H37A C37 H37C 109.5
H37B C37 H37C 109.5
C38 C37 H37A 109.5
C38 C37 H37B 109.5
C38 C37 H37C 109.5
C37 C38 H38A 109.0
C37 C38 H38B 109.0
H38A C38 H38B 107.8
C39 C38 C37 112.8(8)
C39 C38 H38A 109.0
C39 C38 H38B 109.0
C38 C39 H39A 109.4
C38 C39 H39B 109.4
H39A C39 H39B 108.0
C40 C39 C38 111.4(7)
C40 C39 H39A 109.4
C40 C39 H39B 109.4
C39 C40 H40A 108.6
C39 C40 H40B 108.6
H40A C40 H40B 107.6
C41 C40 C39 114.5(8)
C41 C40 H40A 108.6
C41 C40 H40B 108.6
C40 C41 H41A 109.2
C40 C41 H41B 109.2
C40 C41 C42 112.3(8)
H41A C41 H41B 107.9
C42 C41 H41A 109.2
C42 C41 H41B 109.2
C41 C42 H42A 109.5
C41 C42 H42B 109.5
C41 C42 H42C 109.5
H42A C42 H42B 109.5
H42A C42 H42C 109.5
H42B C42 H42C 109.5

loop_
_geom_bond_atom_site_label_1
_geom_bond_atom_site_label_2
_geom_bond_distance
Sm1 I1 3.0207(3)
Sm1 N1 2.324(3)
Sm1 N2 2.287(3)
Sm1 C1 3.018(4)
Si1 N1 1.728(3)
Si1 C1 1.931(4)
Si1 C4 1.891(4)
Si1 C7 1.907(4)
Si2 N1 1.751(3)
Si2 C10 1.909(4)
Si2 C13 1.910(4)
Si2 C16 1.900(4)
Si3 N2 1.735(3)
Si3 C19 1.920(4)
Si3 C22 1.887(4)
Si3 C25 1.900(4)
Si4 N2 1.753(3)
Si4 C28 1.911(4)
Si4 C31 1.910(4)
Si4 C34 1.910(4)
C1 H1 0.9800
C1 C2 1.537(5)
C1 C3 1.537(5)
C2 H2A 0.9600
C2 H2B 0.9600
C2 H2C 0.9600
C3 H3A 0.9600
C3 H3B 0.9600
C3 H3C 0.9600
C4 H4 0.9800
C4 C5 1.540(5)
C4 C6 1.528(5)
C5 H5A 0.9600
C5 H5B 0.9600
C5 H5C 0.9600
C6 H6A 0.9600
C6 H6B 0.9600
C6 H6C 0.9600
C7 H7 0.9800
C7 C8 1.532(5)
C7 C9 1.541(5)
C8 H8A 0.9600
C8 H8B 0.9600
C8 H8C 0.9600
C9 H9A 0.9600
C9 H9B 0.9600
C9 H9C 0.9600
C10 H10 0.9800
C10 C11 1.537(5)
C10 C12 1.539(5)
C11 H11A 0.9600
C11 H11B 0.9600
C11 H11C 0.9600
C12 H12A 0.9600
C12 H12B 0.9600
C12 H12C 0.9600
C13 H13 0.9800
C13 C14 1.523(5)
C13 C15 1.538(5)
C14 H14A 0.9600
C14 H14B 0.9600
C14 H14C 0.9600
C15 H15A 0.9600
C15 H15B 0.9600
C15 H15C 0.9600
C16 H16 0.9800
C16 C17 1.533(5)
C16 C18 1.536(5)
C17 H17A 0.9600
C17 H17B 0.9600
C17 H17C 0.9600
C18 H18A 0.9600
C18 H18B 0.9600
C18 H18C 0.9600
C19 H19 0.9800
C19 C20 1.538(5)
C19 C21 1.542(5)
C20 H20A 0.9600
C20 H20B 0.9600
C20 H20C 0.9600
C21 H21A 0.9600
C21 H21B 0.9600
C21 H21C 0.9600
C22 H22 0.9800
C22 C23 1.529(5)
C22 C24 1.532(5)
C23 H23A 0.9600
C23 H23B 0.9600
C23 H23C 0.9600
C24 H24A 0.9600
C24 H24B 0.9600
C24 H24C 0.9600
C25 H25 0.9800
C25 C26 1.535(5)
C25 C27 1.542(5)
C26 H26A 0.9600
C26 H26B 0.9600
C26 H26C 0.9600
C27 H27A 0.9600
C27 H27B 0.9600
C27 H27C 0.9600
C28 H28 0.9800
C28 C29 1.534(5)
C28 C30 1.528(5)
C29 H29A 0.9600
C29 H29B 0.9600
C29 H29C 0.9600
C30 H30A 0.9600
C30 H30B 0.9600
C30 H30C 0.9600
C31 H31 0.9800
C31 C32 1.542(5)
C31 C33 1.539(5)
C32 H32A 0.9600
C32 H32B 0.9600
C32 H32C 0.9600
C33 H33A 0.9600
C33 H33B 0.9600
C33 H33C 0.9600
C34 H34 0.9800
C34 C35 1.536(5)
C34 C36 1.542(5)
C35 H35A 0.9600
C35 H35B 0.9600
C35 H35C 0.9600
C36 H36A 0.9600
C36 H36B 0.9600
C36 H36C 0.9600
C37 H37A 0.9600
C37 H37B 0.9600
C37 H37C 0.9600
C37 C38 1.496(8)
C38 H38A 0.9700
C38 H38B 0.9700
C38 C39 1.484(8)
C39 H39A 0.9700
C39 H39B 0.9700
C39 C40 1.479(8)
C40 H40A 0.9700
C40 H40B 0.9700
C40 C41 1.461(8)
C41 H41A 0.9700
C41 H41B 0.9700
C41 C42 1.510(9)
C42 H42A 0.9600
C42 H42B 0.9600
C42 H42C 0.9600

loop_
_exptl_oxdiff_crystal_face_indexfrac_h
_exptl_oxdiff_crystal_face_indexfrac_k
_exptl_oxdiff_crystal_face_indexfrac_l
_exptl_oxdiff_crystal_face_x
_exptl_oxdiff_crystal_face_y
_exptl_oxdiff_crystal_face_z
-25.0028 -10.0023 12.0025 0.0854 -1.0111 -0.0485
1.9997 6.0038 -33.0038 -0.0612 0.5110 -0.8557
21.0022 10.0029 -19.0031 -0.0920 0.9705 -0.1987
-12.0019 -1.9974 -31.0030 0.0855 -0.0213 -1.0077
-1.0012 29.0038 1.0013 -0.9913 0.2270 -0.0052
-2.9998 -6.0038 33.0039 0.0529 -0.5420 0.8407
-0.9991 -28.0031 -6.0018 0.9599 -0.2201 -0.1591
15.0023 0.9974 29.0026 -0.0194 0.1288 0.9998
24.0027 10.0024 -13.0026 -0.0899 0.9921 0.0067
